data_2021012
loop_
_publ_author_name
'Ptashkina, Evgeniya A.'
'Kabanova, Elizaveta G.'
'Tursina, Anna I.'
'Yatsenko, Alexandr V.'
'Kuznetsov, Victor N.'

_publ_section_title
;
 Synthesis and crystal structure of a new Cu~3~Au-type ternary phase in
 the Au--In--Pd system: distribution of atoms over crystallographic
 positions
;
_journal_coeditor_code QP3003
_journal_issue 3
_journal_name_full 'Acta Crystallographica Section C'
_journal_page_first
;
;
_journal_paper_doi 10.1107/S2053229618001973
_journal_volume 74
_journal_year 2018
_chemical_formula_iupac 'Au1.23 In0.93 Pd1.84'
_chemical_formula_sum 'Au1.23 In0.93 Pd1.84'
_chemical_formula_weight 545.03
_chemical_name_systematic
;
Gold indium dipalladium
;
_space_group_crystal_system cubic
_space_group_IT_number 221
_space_group_name_Hall '-P 4 2 3'
_space_group_name_H-M_alt 'P m -3 m'
_symmetry_space_group_name_Hall '-P 4 2 3'
_symmetry_space_group_name_H-M 'P m -3 m'
_audit_creation_method SHELXL-2014/6
_cell_angle_alpha 90
_cell_angle_beta 90
_cell_angle_gamma 90
_cell_formula_units_Z 1
_cell_length_a 4.0340(6)
_cell_length_b 4.0340(6)
_cell_length_c 4.0340(6)
_cell_measurement_reflns_used 24
_cell_measurement_temperature 295(2)
_cell_measurement_theta_max 23.18
_cell_measurement_theta_min 23.13
_cell_volume 65.646(17)
_computing_data_collection
;
<i>CAD-4 Diffractometer Control Software</i> (Enraf--Nonius, 1993)
;
_computing_data_reduction
;
PROFIT (Strel'tsov & Zavodnik, 1989)
;
_computing_molecular_graphics
;
DIAMOND (Brandenburg, 2007)
;
_computing_publication_material
;
publCIF (Westrip, 2010)
;
_computing_structure_refinement
;
SHELXL2014 (Sheldrick, 2015)
;
_diffrn_ambient_temperature 295(2)
_diffrn_measured_fraction_theta_full 1.000
_diffrn_measured_fraction_theta_max 1.000
_diffrn_measurement_device_type 'Nonius CAD-4'
_diffrn_measurement_method 'profile data from omega scans'
_diffrn_radiation_type MoK\a
_diffrn_radiation_wavelength 0.71073
_diffrn_reflns_av_R_equivalents 0.0550
_diffrn_reflns_limit_h_max 8
_diffrn_reflns_limit_h_min -8
_diffrn_reflns_limit_k_max 8
_diffrn_reflns_limit_k_min -8
_diffrn_reflns_limit_l_max 8
_diffrn_reflns_limit_l_min 0
_diffrn_reflns_number 1152
_diffrn_reflns_theta_full 25.242
_diffrn_reflns_theta_max 44.809
_diffrn_reflns_theta_min 5.054
_diffrn_standards_decay_% 0
_diffrn_standards_interval_time 120
_diffrn_standards_number 2
_exptl_absorpt_coefficient_mu 88.688
_exptl_absorpt_correction_T_max 0.268
_exptl_absorpt_correction_T_min 0.108
_exptl_absorpt_correction_type empirical
_exptl_absorpt_process_details
;
[psi-scan (North <i>et al.</i>, 1968) followed by multiscan (Blessing,
1995)]
;
_exptl_crystal_colour black
_exptl_crystal_density_diffrn 13.787
_exptl_crystal_density_method 'not measured'
_exptl_crystal_description 'irregular block'
_exptl_crystal_F_000 227
_exptl_crystal_size_max 0.045
_exptl_crystal_size_mid 0.040
_exptl_crystal_size_min 0.035
_refine_diff_density_max 2.235
_refine_diff_density_min -1.836
_refine_ls_extinction_coef 0.019(5)
_refine_ls_extinction_expression Fc^*^=kFc[1+0.001xFc^2^\l^3^/sin(2\q)]^-1/4^
_refine_ls_extinction_method
;
SHELXL2014 (Sheldrick, 2015)
;
_refine_ls_goodness_of_fit_ref 1.091
_refine_ls_hydrogen_treatment undef
_refine_ls_matrix_type full
_refine_ls_number_parameters 7
_refine_ls_number_reflns 79
_refine_ls_number_restraints 1
_refine_ls_restrained_S_all 1.084
_refine_ls_R_factor_all 0.0223
_refine_ls_R_factor_gt 0.0218
_refine_ls_shift/su_max 0.000
_refine_ls_shift/su_mean 0.000
_refine_ls_structure_factor_coef Fsqd
_refine_ls_weighting_details 'w=1/[\s^2^(Fo^2^)+(0.0397P)^2^] where P=(Fo^2^+2Fc^2^)/3'
_refine_ls_weighting_scheme calc
_refine_ls_wR_factor_gt 0.0711
_refine_ls_wR_factor_ref 0.0713
_reflns_number_gt 74
_reflns_number_total 79
_reflns_threshold_expression 'I > 2\s(I)'
_cod_data_source_file qp3003sup1.cif
_cod_data_source_block 1A
_cod_original_cell_volume 65.65(3)
_cod_database_code 2021012
_shelx_space_group_comment
;
The symmetry employed for this shelxl refinement is uniquely defined
by the following loop, which should always be used as a source of
symmetry information in preference to the above space-group names.
They are only intended as comments.
;
_shelx_estimated_absorpt_t_max 0.268
_shelxl_version_number 2014/6

loop_
_space_group_symop_operation_xyz
'x, y, z'
'x, -y, -z'
'-x, -y, z'
'-x, y, -z'
'-y, x, z'
'y, x, -z'
'y, -x, z'
'-y, -x, -z'
'y, z, x'
'-y, -z, x'
'y, -z, -x'
'-y, z, -x'
'-z, y, x'
'-z, -y, -x'
'z, -y, x'
'z, y, -x'
'z, x, y'
'-z, x, -y'
'-z, -x, y'
'z, -x, -y'
'-x, -z, -y'
'-x, z, y'
'x, -z, y'
'x, z, -y'
'-x, -y, -z'
'-x, y, z'
'x, y, -z'
'x, -y, z'
'y, -x, -z'
'-y, -x, z'
'-y, x, -z'
'y, x, z'
'-y, -z, -x'
'y, z, -x'
'-y, z, x'
'y, -z, x'
'z, -y, -x'
'z, y, x'
'-z, y, -x'
'-z, -y, x'
'-z, -x, -y'
'z, -x, y'
'z, x, -y'
'-z, x, y'
'x, z, y'
'x, -z, -y'
'-x, z, -y'
'-x, -z, y'

loop_
_atom_site_type_symbol
_atom_site_label
_atom_site_fract_x
_atom_site_fract_y
_atom_site_fract_z
_atom_site_U_iso_or_equiv
_atom_site_adp_type
_atom_site_calc_flag
_atom_site_occupancy
Pd Pd2 0.0000 0.0000 0.0000 0.0180(4) Uani d 0.88(7)
In In1 0.0000 0.0000 0.0000 0.0180(4) Uani d 0.12(7)
Au Au3 0.0000 0.5000 0.5000 0.0162(3) Uani d 0.4106
Pd Pd4 0.0000 0.5000 0.5000 0.0162(3) Uani d 0.32(2)
In In5 0.0000 0.5000 0.5000 0.0162(3) Uani d 0.27(2)

loop_
_atom_site_aniso_label
_atom_site_aniso_U_11
_atom_site_aniso_U_22
_atom_site_aniso_U_33
_atom_site_aniso_U_12
_atom_site_aniso_U_13
_atom_site_aniso_U_23
Pd2 0.0180(4) 0.0180(4) 0.0180(4) 0.000 0.000 0.000
In1 0.0180(4) 0.0180(4) 0.0180(4) 0.000 0.000 0.000
Au3 0.0150(3) 0.0167(3) 0.0167(3) 0.000 0.000 0.000
Pd4 0.0150(3) 0.0167(3) 0.0167(3) 0.000 0.000 0.000
In5 0.0150(3) 0.0167(3) 0.0167(3) 0.000 0.000 0.000

loop_
_atom_type_symbol
_atom_type_description
_atom_type_scat_dispersion_real
_atom_type_scat_dispersion_imag
_atom_type_scat_source
Au Au -2.0133 8.8022 'International Tables Vol C Tables 4.2.6.8 and 6.1.1.4'
Pd Pd -0.9988 1.0072 'International Tables Vol C Tables 4.2.6.8 and 6.1.1.4'
In In -0.7276 1.3100 'International Tables Vol C Tables 4.2.6.8 and 6.1.1.4'

loop_
_geom_angle_atom_site_label_1
_geom_angle_atom_site_label_2
_geom_angle_atom_site_label_3
_geom_angle_site_symmetry_1
_geom_angle_site_symmetry_3
_geom_angle
In5 Pd2 Au3 9 . 60.0
In5 Pd2 Pd4 9 . 60.0
Au3 Pd2 Pd4 . . 0.0
In5 Pd2 In5 9 . 60.0
Au3 Pd2 In5 . . 0.0
Pd4 Pd2 In5 . . 0.0
In5 Pd2 Au3 9 1_544 120.0
Au3 Pd2 Au3 . 1_544 180.0
Pd4 Pd2 Au3 . 1_544 180.0
In5 Pd2 Au3 . 1_544 180.0
In5 Pd2 In5 9 9_445 180.0
Au3 Pd2 In5 . 9_445 120.0
Pd4 Pd2 In5 . 9_445 120.0
In5 Pd2 In5 . 9_445 120.0
Au3 Pd2 In5 1_544 9_445 60.0
In5 Pd2 In5 9 5_655 60.0
Au3 Pd2 In5 . 5_655 60.0
Pd4 Pd2 In5 . 5_655 60.0
In5 Pd2 In5 . 5_655 60.0
Au3 Pd2 In5 1_544 5_655 120.0
In5 Pd2 In5 9_445 5_655 120.0
In5 Pd2 Au3 9 5_554 120.0
Au3 Pd2 Au3 . 5_554 120.0
Pd4 Pd2 Au3 . 5_554 120.0
In5 Pd2 Au3 . 5_554 120.0
Au3 Pd2 Au3 1_544 5_554 60.0
In5 Pd2 Au3 9_445 5_554 60.0
In5 Pd2 Au3 5_655 5_554 180.0
In5 Pd2 In5 9 5_554 120.0
Au3 Pd2 In5 . 5_554 120.0
Pd4 Pd2 In5 . 5_554 120.0
In5 Pd2 In5 . 5_554 120.0
Au3 Pd2 In5 1_544 5_554 60.0
In5 Pd2 In5 9_445 5_554 60.0
In5 Pd2 In5 5_655 5_554 180.0
Au3 Pd2 In5 5_554 5_554 0.0
In5 Pd2 In5 9 1_544 120.0
Au3 Pd2 In5 . 1_544 180.0
Pd4 Pd2 In5 . 1_544 180.0
In5 Pd2 In5 . 1_544 180.0
Au3 Pd2 In5 1_544 1_544 0.0
In5 Pd2 In5 9_445 1_544 60.0
In5 Pd2 In5 5_655 1_544 120.0
Au3 Pd2 In5 5_554 1_544 60.0
In5 Pd2 In5 5_554 1_544 60.0
In5 Pd2 Au3 9 5_655 60.0
Au3 Pd2 Au3 . 5_655 60.0
Pd4 Pd2 Au3 . 5_655 60.0
In5 Pd2 Au3 . 5_655 60.0
Au3 Pd2 Au3 1_544 5_655 120.0
In5 Pd2 Au3 9_445 5_655 120.0
In5 Pd2 Au3 5_655 5_655 0.0
Au3 Pd2 Au3 5_554 5_655 180.0
In5 Pd2 Au3 5_554 5_655 180.0
In5 Pd2 Au3 1_544 5_655 120.0
In5 Pd2 Au3 9 9_445 180.0
Au3 Pd2 Au3 . 9_445 120.0
Pd4 Pd2 Au3 . 9_445 120.0
In5 Pd2 Au3 . 9_445 120.0
Au3 Pd2 Au3 1_544 9_445 60.0
In5 Pd2 Au3 9_445 9_445 0.0
In5 Pd2 Au3 5_655 9_445 120.0
Au3 Pd2 Au3 5_554 9_445 60.0
In5 Pd2 Au3 5_554 9_445 60.0
In5 Pd2 Au3 1_544 9_445 60.0
Au3 Pd2 Au3 5_655 9_445 120.0
In5 In1 Au3 9 . 60.0
In5 In1 Pd4 9 . 60.0
Au3 In1 Pd4 . . 0.0
In5 In1 In5 9 . 60.0
Au3 In1 In5 . . 0.0
Pd4 In1 In5 . . 0.0
In5 In1 Au3 9 1_544 120.0
Au3 In1 Au3 . 1_544 180.0
Pd4 In1 Au3 . 1_544 180.0
In5 In1 Au3 . 1_544 180.0
In5 In1 In5 9 9_445 180.0
Au3 In1 In5 . 9_445 120.0
Pd4 In1 In5 . 9_445 120.0
In5 In1 In5 . 9_445 120.0
Au3 In1 In5 1_544 9_445 60.0
In5 In1 In5 9 5_655 60.0
Au3 In1 In5 . 5_655 60.0
Pd4 In1 In5 . 5_655 60.0
In5 In1 In5 . 5_655 60.0
Au3 In1 In5 1_544 5_655 120.0
In5 In1 In5 9_445 5_655 120.0
In5 In1 Au3 9 5_554 120.0
Au3 In1 Au3 . 5_554 120.0
Pd4 In1 Au3 . 5_554 120.0
In5 In1 Au3 . 5_554 120.0
Au3 In1 Au3 1_544 5_554 60.0
In5 In1 Au3 9_445 5_554 60.0
In5 In1 Au3 5_655 5_554 180.0
In5 In1 In5 9 5_554 120.0
Au3 In1 In5 . 5_554 120.0
Pd4 In1 In5 . 5_554 120.0
In5 In1 In5 . 5_554 120.0
Au3 In1 In5 1_544 5_554 60.0
In5 In1 In5 9_445 5_554 60.0
In5 In1 In5 5_655 5_554 180.0
Au3 In1 In5 5_554 5_554 0.0
In5 In1 In5 9 1_544 120.0
Au3 In1 In5 . 1_544 180.0
Pd4 In1 In5 . 1_544 180.0
In5 In1 In5 . 1_544 180.0
Au3 In1 In5 1_544 1_544 0.0
In5 In1 In5 9_445 1_544 60.0
In5 In1 In5 5_655 1_544 120.0
Au3 In1 In5 5_554 1_544 60.0
In5 In1 In5 5_554 1_544 60.0
In5 In1 Au3 9 5_655 60.0
Au3 In1 Au3 . 5_655 60.0
Pd4 In1 Au3 . 5_655 60.0
In5 In1 Au3 . 5_655 60.0
Au3 In1 Au3 1_544 5_655 120.0
In5 In1 Au3 9_445 5_655 120.0
In5 In1 Au3 5_655 5_655 0.0
Au3 In1 Au3 5_554 5_655 180.0
In5 In1 Au3 5_554 5_655 180.0
In5 In1 Au3 1_544 5_655 120.0
In5 In1 Au3 9 9_445 180.0
Au3 In1 Au3 . 9_445 120.0
Pd4 In1 Au3 . 9_445 120.0
In5 In1 Au3 . 9_445 120.0
Au3 In1 Au3 1_544 9_445 60.0
In5 In1 Au3 9_445 9_445 0.0
In5 In1 Au3 5_655 9_445 120.0
Au3 In1 Au3 5_554 9_445 60.0
In5 In1 Au3 5_554 9_445 60.0
In5 In1 Au3 1_544 9_445 60.0
Au3 In1 Au3 5_655 9_445 120.0
In5 Au3 Pd2 9_556 . 120.0
In5 Au3 In1 9_556 . 120.0
Pd2 Au3 In1 . . 0.0
In5 Au3 In5 9_556 9_455 180.0
Pd2 Au3 In5 . 9_455 60.0
In1 Au3 In5 . 9_455 60.0
In5 Au3 In5 9_556 5_665 60.0
Pd2 Au3 In5 . 5_665 120.0
In1 Au3 In5 . 5_665 120.0
In5 Au3 In5 9_455 5_665 120.0
In5 Au3 Pd2 9_556 1_566 60.0
Pd2 Au3 Pd2 . 1_566 180.0
In1 Au3 Pd2 . 1_566 180.0
In5 Au3 Pd2 9_455 1_566 120.0
In5 Au3 Pd2 5_665 1_566 60.0
In5 Au3 In5 9_556 5 120.0
Pd2 Au3 In5 . 5 60.0
In1 Au3 In5 . 5 60.0
In5 Au3 In5 9_455 5 60.0
In5 Au3 In5 5_665 5 180.0
Pd2 Au3 In5 1_566 5 120.0
In5 Au3 Pd4 9_556 9_556 0.0
Pd2 Au3 Pd4 . 9_556 120.0
In1 Au3 Pd4 . 9_556 120.0
In5 Au3 Pd4 9_455 9_556 180.0
In5 Au3 Pd4 5_665 9_556 60.0
Pd2 Au3 Pd4 1_566 9_556 60.0
In5 Au3 Pd4 5 9_556 120.0
In5 Au3 In1 9_556 1_566 60.0
Pd2 Au3 In1 . 1_566 180.0
In1 Au3 In1 . 1_566 180.0
In5 Au3 In1 9_455 1_566 120.0
In5 Au3 In1 5_665 1_566 60.0
Pd2 Au3 In1 1_566 1_566 0.0
In5 Au3 In1 5 1_566 120.0
Pd4 Au3 In1 9_556 1_566 60.0
In5 Au3 Au3 9_556 5 120.0
Pd2 Au3 Au3 . 5 60.0
In1 Au3 Au3 . 5 60.0
In5 Au3 Au3 9_455 5 60.0
In5 Au3 Au3 5_665 5 180.0
Pd2 Au3 Au3 1_566 5 120.0
In5 Au3 Au3 5 5 0.0
Pd4 Au3 Au3 9_556 5 120.0
In1 Au3 Au3 1_566 5 120.0
In5 Au3 Pd4 9_556 9_455 180.0
Pd2 Au3 Pd4 . 9_455 60.0
In1 Au3 Pd4 . 9_455 60.0
In5 Au3 Pd4 9_455 9_455 0.0
In5 Au3 Pd4 5_665 9_455 120.0
Pd2 Au3 Pd4 1_566 9_455 120.0
In5 Au3 Pd4 5 9_455 60.0
Pd4 Au3 Pd4 9_556 9_455 180.0
In1 Au3 Pd4 1_566 9_455 120.0
Au3 Au3 Pd4 5 9_455 60.0
In5 Au3 Pd4 9_556 5_665 60.0
Pd2 Au3 Pd4 . 5_665 120.0
In1 Au3 Pd4 . 5_665 120.0
In5 Au3 Pd4 9_455 5_665 120.0
In5 Au3 Pd4 5_665 5_665 0.0
Pd2 Au3 Pd4 1_566 5_665 60.0
In5 Au3 Pd4 5 5_665 180.0
Pd4 Au3 Pd4 9_556 5_665 60.0
In1 Au3 Pd4 1_566 5_665 60.0
Au3 Au3 Pd4 5 5_665 180.0
Pd4 Au3 Pd4 9_455 5_665 120.0
In5 Pd4 Pd2 9_556 . 120.0
In5 Pd4 In1 9_556 . 120.0
Pd2 Pd4 In1 . . 0.0
In5 Pd4 In5 9_556 9_455 180.0
Pd2 Pd4 In5 . 9_455 60.0
In1 Pd4 In5 . 9_455 60.0
In5 Pd4 In5 9_556 5_665 60.0
Pd2 Pd4 In5 . 5_665 120.0
In1 Pd4 In5 . 5_665 120.0
In5 Pd4 In5 9_455 5_665 120.0
In5 Pd4 Pd2 9_556 1_566 60.0
Pd2 Pd4 Pd2 . 1_566 180.0
In1 Pd4 Pd2 . 1_566 180.0
In5 Pd4 Pd2 9_455 1_566 120.0
In5 Pd4 Pd2 5_665 1_566 60.0
In5 Pd4 In5 9_556 5 120.0
Pd2 Pd4 In5 . 5 60.0
In1 Pd4 In5 . 5 60.0
In5 Pd4 In5 9_455 5 60.0
In5 Pd4 In5 5_665 5 180.0
Pd2 Pd4 In5 1_566 5 120.0
In5 Pd4 Pd4 9_556 9_556 0.0
Pd2 Pd4 Pd4 . 9_556 120.0
In1 Pd4 Pd4 . 9_556 120.0
In5 Pd4 Pd4 9_455 9_556 180.0
In5 Pd4 Pd4 5_665 9_556 60.0
Pd2 Pd4 Pd4 1_566 9_556 60.0
In5 Pd4 Pd4 5 9_556 120.0
In5 Pd4 In1 9_556 1_566 60.0
Pd2 Pd4 In1 . 1_566 180.0
In1 Pd4 In1 . 1_566 180.0
In5 Pd4 In1 9_455 1_566 120.0
In5 Pd4 In1 5_665 1_566 60.0
Pd2 Pd4 In1 1_566 1_566 0.0
In5 Pd4 In1 5 1_566 120.0
Pd4 Pd4 In1 9_556 1_566 60.0
In5 Pd4 Au3 9_556 5 120.0
Pd2 Pd4 Au3 . 5 60.0
In1 Pd4 Au3 . 5 60.0
In5 Pd4 Au3 9_455 5 60.0
In5 Pd4 Au3 5_665 5 180.0
Pd2 Pd4 Au3 1_566 5 120.0
In5 Pd4 Au3 5 5 0.0
Pd4 Pd4 Au3 9_556 5 120.0
In1 Pd4 Au3 1_566 5 120.0
In5 Pd4 Pd4 9_556 9_455 180.0
Pd2 Pd4 Pd4 . 9_455 60.0
In1 Pd4 Pd4 . 9_455 60.0
In5 Pd4 Pd4 9_455 9_455 0.0
In5 Pd4 Pd4 5_665 9_455 120.0
Pd2 Pd4 Pd4 1_566 9_455 120.0
In5 Pd4 Pd4 5 9_455 60.0
Pd4 Pd4 Pd4 9_556 9_455 180.0
In1 Pd4 Pd4 1_566 9_455 120.0
Au3 Pd4 Pd4 5 9_455 60.0
In5 Pd4 Pd4 9_556 5_665 60.0
Pd2 Pd4 Pd4 . 5_665 120.0
In1 Pd4 Pd4 . 5_665 120.0
In5 Pd4 Pd4 9_455 5_665 120.0
In5 Pd4 Pd4 5_665 5_665 0.0
Pd2 Pd4 Pd4 1_566 5_665 60.0
In5 Pd4 Pd4 5 5_665 180.0
Pd4 Pd4 Pd4 9_556 5_665 60.0
In1 Pd4 Pd4 1_566 5_665 60.0
Au3 Pd4 Pd4 5 5_665 180.0
Pd4 Pd4 Pd4 9_455 5_665 120.0
In5 In5 Pd2 9_556 . 120.0
In5 In5 In1 9_556 . 120.0
Pd2 In5 In1 . . 0.0
In5 In5 In5 9_556 9_455 180.0
Pd2 In5 In5 . 9_455 60.0
In1 In5 In5 . 9_455 60.0
In5 In5 In5 9_556 5_665 60.0
Pd2 In5 In5 . 5_665 120.0
In1 In5 In5 . 5_665 120.0
In5 In5 In5 9_455 5_665 120.0
In5 In5 Pd2 9_556 1_566 60.0
Pd2 In5 Pd2 . 1_566 180.0
In1 In5 Pd2 . 1_566 180.0
In5 In5 Pd2 9_455 1_566 120.0
In5 In5 Pd2 5_665 1_566 60.0
In5 In5 In5 9_556 5 120.0
Pd2 In5 In5 . 5 60.0
In1 In5 In5 . 5 60.0
In5 In5 In5 9_455 5 60.0
In5 In5 In5 5_665 5 180.0
Pd2 In5 In5 1_566 5 120.0
In5 In5 Pd4 9_556 9_556 0.0
Pd2 In5 Pd4 . 9_556 120.0
In1 In5 Pd4 . 9_556 120.0
In5 In5 Pd4 9_455 9_556 180.0
In5 In5 Pd4 5_665 9_556 60.0
Pd2 In5 Pd4 1_566 9_556 60.0
In5 In5 Pd4 5 9_556 120.0
In5 In5 In1 9_556 1_566 60.0
Pd2 In5 In1 . 1_566 180.0
In1 In5 In1 . 1_566 180.0
In5 In5 In1 9_455 1_566 120.0
In5 In5 In1 5_665 1_566 60.0
Pd2 In5 In1 1_566 1_566 0.0
In5 In5 In1 5 1_566 120.0
Pd4 In5 In1 9_556 1_566 60.0
In5 In5 Au3 9_556 5 120.0
Pd2 In5 Au3 . 5 60.0
In1 In5 Au3 . 5 60.0
In5 In5 Au3 9_455 5 60.0
In5 In5 Au3 5_665 5 180.0
Pd2 In5 Au3 1_566 5 120.0
In5 In5 Au3 5 5 0.0
Pd4 In5 Au3 9_556 5 120.0
In1 In5 Au3 1_566 5 120.0
In5 In5 Pd4 9_556 9_455 180.0
Pd2 In5 Pd4 . 9_455 60.0
In1 In5 Pd4 . 9_455 60.0
In5 In5 Pd4 9_455 9_455 0.0
In5 In5 Pd4 5_665 9_455 120.0
Pd2 In5 Pd4 1_566 9_455 120.0
In5 In5 Pd4 5 9_455 60.0
Pd4 In5 Pd4 9_556 9_455 180.0
In1 In5 Pd4 1_566 9_455 120.0
Au3 In5 Pd4 5 9_455 60.0
In5 In5 Pd4 9_556 5_665 60.0
Pd2 In5 Pd4 . 5_665 120.0
In1 In5 Pd4 . 5_665 120.0
In5 In5 Pd4 9_455 5_665 120.0
In5 In5 Pd4 5_665 5_665 0.0
Pd2 In5 Pd4 1_566 5_665 60.0
In5 In5 Pd4 5 5_665 180.0
Pd4 In5 Pd4 9_556 5_665 60.0
In1 In5 Pd4 1_566 5_665 60.0
Au3 In5 Pd4 5 5_665 180.0
Pd4 In5 Pd4 9_455 5_665 120.0

loop_
_geom_bond_atom_site_label_1
_geom_bond_atom_site_label_2
_geom_bond_site_symmetry_2
_geom_bond_distance
Pd2 In5 9 2.8525(4)
Pd2 Au3 . 2.8525(4)
Pd2 Pd4 . 2.8525(4)
Pd2 In5 . 2.8525(4)
Pd2 Au3 1_544 2.8525(4)
Pd2 In5 9_445 2.8525(4)
Pd2 In5 5_655 2.8525(4)
Pd2 Au3 5_554 2.8525(4)
Pd2 In5 5_554 2.8525(4)
Pd2 In5 1_544 2.8525(4)
Pd2 Au3 5_655 2.8525(4)
Pd2 Au3 9_445 2.8525(4)
In1 In5 9 2.8525(4)
In1 Au3 . 2.8525(4)
In1 Pd4 . 2.8525(4)
In1 In5 . 2.8525(4)
In1 Au3 1_544 2.8525(4)
In1 In5 9_445 2.8525(4)
In1 In5 5_655 2.8525(4)
In1 Au3 5_554 2.8525(4)
In1 In5 5_554 2.8525(4)
In1 In5 1_544 2.8525(4)
In1 Au3 5_655 2.8525(4)
In1 Au3 9_445 2.8525(4)
Au3 In5 9_556 2.8525(4)
Au3 In5 9_455 2.8525(4)
Au3 In5 5_665 2.8525(4)
Au3 Pd2 1_566 2.8525(4)
Au3 In5 5 2.8525(4)
Au3 Pd4 9_556 2.8525(4)
Au3 In1 1_566 2.8525(4)
Au3 Au3 5 2.8525(4)
Au3 Pd4 9_455 2.8525(4)
Au3 Pd4 5_665 2.8525(4)
Pd4 In5 9_556 2.8525(4)
Pd4 In5 9_455 2.8525(4)
Pd4 In5 5_665 2.8525(4)
Pd4 Pd2 1_566 2.8525(4)
Pd4 In5 5 2.8525(4)
Pd4 Pd4 9_556 2.8525(4)
Pd4 In1 1_566 2.8525(4)
Pd4 Au3 5 2.8525(4)
Pd4 Pd4 9_455 2.8525(4)
Pd4 Pd4 5_665 2.8525(4)
In5 In5 9_556 2.8525(4)
In5 In5 9_455 2.8525(4)
In5 In5 5_665 2.8525(4)
In5 Pd2 1_566 2.8525(4)
In5 In5 5 2.8525(4)
In5 Pd4 9_556 2.8525(4)
In5 In1 1_566 2.8525(4)
In5 Au3 5 2.8525(4)
In5 Pd4 9_455 2.8525(4)
In5 Pd4 5_665 2.8525(4)

_cod_database_fobs_code 2021012
